data_2210781
loop_
_publ_author_name
'Bai, Guo-Yi'
'Peng, Hong-Wei'
'Qin, Xin-Ying'
'Zhang, Yue-Cheng'
'Zeng, Tao'

_publ_section_title
;
 Diphenylmethyl 1-oxo-1-penicillanate
;
_journal_coeditor_code SJ2113
_journal_issue 10
_journal_name_full 'Acta Crystallographica Section E'
_journal_page_first o4391
_journal_page_last o4392
_journal_paper_doi 10.1107/S1600536806035069
_journal_volume 62
_journal_year 2006
_chemical_formula_iupac 'C21 H21 N O4 S'
_chemical_formula_moiety 'C21 H21 N O4 S'
_chemical_formula_sum 'C21 H21 N O4 S'
_chemical_formula_weight 383.45
_chemical_name_systematic
;
Diphenylmethyl 1-oxo-1-penicillanate
;
_space_group_IT_number 19
_symmetry_cell_setting orthorhombic
_symmetry_space_group_name_Hall 'P 2ac 2ab'
_symmetry_space_group_name_H-M 'P 21 21 21'
_atom_sites_solution_hydrogens geom
_atom_sites_solution_primary direct
_atom_sites_solution_secondary difmap
_cell_angle_alpha 90.00
_cell_angle_beta 90.00
_cell_angle_gamma 90.00
_cell_formula_units_Z 4
_cell_length_a 7.9978(14)
_cell_length_b 9.5959(17)
_cell_length_c 24.020(5)
_cell_measurement_reflns_used 6599
_cell_measurement_temperature 113(2)
_cell_measurement_theta_max 28.7
_cell_measurement_theta_min 1.7
_cell_volume 1843.4(6)
_computing_cell_refinement CrystalClear
_computing_data_collection
;
CrystalClear (Rigaku/MSC, 2005)
;
_computing_data_reduction CrystalClear
_computing_molecular_graphics 'SHELXTL (Bruker, 1997)'
_computing_publication_material
;
CrystalStructure (Rigaku/MSC, 2005)
;
_computing_structure_refinement 'SHELXL97 (Sheldrick, 1997)'
_computing_structure_solution 'SHELXS97  (Sheldrick, 1997)'
_diffrn_ambient_temperature 113(2)
_diffrn_detector_area_resol_mean 7.31
_diffrn_measured_fraction_theta_full 0.998
_diffrn_measured_fraction_theta_max 0.998
_diffrn_measurement_device_type 'Rigaku Saturn'
_diffrn_measurement_method \w
_diffrn_radiation_monochromator confocal
_diffrn_radiation_source 'rotating anode'
_diffrn_radiation_type MoK\a
_diffrn_radiation_wavelength 0.71070
_diffrn_reflns_av_R_equivalents 0.0438
_diffrn_reflns_av_sigmaI/netI 0.0456
_diffrn_reflns_limit_h_max 10
_diffrn_reflns_limit_h_min -10
_diffrn_reflns_limit_k_max 12
_diffrn_reflns_limit_k_min -12
_diffrn_reflns_limit_l_max 32
_diffrn_reflns_limit_l_min -31
_diffrn_reflns_number 16269
_diffrn_reflns_theta_full 28.70
_diffrn_reflns_theta_max 28.70
_diffrn_reflns_theta_min 1.70
_diffrn_standards_number 0
_exptl_absorpt_coefficient_mu 0.203
_exptl_absorpt_correction_T_max 0.9800
_exptl_absorpt_correction_T_min 0.9401
_exptl_absorpt_correction_type numerical
_exptl_absorpt_process_details '(NUMABS; Higashi, 1999)'
_exptl_crystal_colour colorless
_exptl_crystal_density_diffrn 1.382
_exptl_crystal_density_method 'not measured'
_exptl_crystal_description block
_exptl_crystal_F_000 808
_exptl_crystal_size_max 0.24
_exptl_crystal_size_mid 0.22
_exptl_crystal_size_min 0.10
_refine_diff_density_max 0.310
_refine_diff_density_min -0.266
_refine_ls_abs_structure_details 'Flack (1983), 2021 Friedel pairs'
_refine_ls_abs_structure_Flack -0.05(6)
_refine_ls_extinction_coef 0.0277(16)
_refine_ls_extinction_expression Fc^*^=kFc[1+0.001xFc^2^\l^3^/sin(2\q)]^-1/4^
_refine_ls_extinction_method SHELXL97
_refine_ls_goodness_of_fit_ref 1.061
_refine_ls_hydrogen_treatment constr
_refine_ls_matrix_type full
_refine_ls_number_parameters 248
_refine_ls_number_reflns 4730
_refine_ls_number_restraints 0
_refine_ls_restrained_S_all 1.061
_refine_ls_R_factor_all 0.0417
_refine_ls_R_factor_gt 0.0380
_refine_ls_shift/su_max 0.000
_refine_ls_shift/su_mean 0.000
_refine_ls_structure_factor_coef Fsqd
_refine_ls_weighting_details 'calc w=1/[\s^2^(Fo^2^)+(0.0396P)^2^+0.2494P] where P=(Fo^2^+2Fc^2^)/3'
_refine_ls_weighting_scheme calc
_refine_ls_wR_factor_gt 0.0837
_refine_ls_wR_factor_ref 0.0862
_reflns_number_gt 4400
_reflns_number_total 4730
_reflns_threshold_expression I>2\s(I)
_cod_data_source_file sj2113.cif
_cod_data_source_block I
_cod_database_code 2210781
_cod_database_fobs_code 2210781

loop_
_symmetry_equiv_pos_as_xyz
'x, y, z'
'x+1/2, -y+1/2, -z'
'-x, y+1/2, -z+1/2'
'-x+1/2, -y, z+1/2'

loop_
_atom_site_type_symbol
_atom_site_label
_atom_site_fract_x
_atom_site_fract_y
_atom_site_fract_z
_atom_site_U_iso_or_equiv
_atom_site_adp_type
_atom_site_calc_flag
_atom_site_refinement_flags
_atom_site_occupancy
S S1 0.55434(5) 0.62264(4) 0.182834(16) 0.01833(10) Uani d . 1
O O1 1.05631(17) 0.51859(15) 0.20750(6) 0.0346(3) Uani d . 1
O O2 0.68358(17) 0.71102(13) 0.15479(5) 0.0246(3) Uani d . 1
O O3 0.6972(2) 0.15579(13) 0.19834(5) 0.0335(3) Uani d . 1
O O4 0.77708(15) 0.18687(11) 0.10900(4) 0.0157(2) Uani d . 1
N N1 0.77752(18) 0.44251(15) 0.21655(5) 0.0171(3) Uani d . 1
C C1 0.9179(2) 0.52688(18) 0.22609(7) 0.0224(4) Uani d . 1
C C2 0.8178(2) 0.62718(18) 0.26253(6) 0.0208(3) Uani d . 1
H H2A 0.8210 0.7255 0.2501 0.025 Uiso calc R 1
H H2B 0.8407 0.6189 0.3029 0.025 Uiso calc R 1
C C3 0.6633(2) 0.54449(17) 0.24229(6) 0.0179(3) Uani d . 1
H H3 0.5895 0.5069 0.2724 0.021 Uiso calc R 1
C C4 0.5587(2) 0.45116(16) 0.14697(6) 0.0166(3) Uani d . 1
C C5 0.73364(19) 0.38919(17) 0.16169(6) 0.0155(3) Uani d . 1
H H5 0.8172 0.4242 0.1341 0.019 Uiso calc R 1
C C6 0.7335(2) 0.23055(17) 0.16022(6) 0.0170(3) Uani d . 1
C C7 0.5398(2) 0.47682(18) 0.08449(7) 0.0238(4) Uani d . 1
H H7A 0.6343 0.5326 0.0711 0.029 Uiso calc R 1
H H7B 0.4352 0.5270 0.0775 0.029 Uiso calc R 1
H H7C 0.5377 0.3873 0.0648 0.029 Uiso calc R 1
C C8 0.4127(2) 0.3671(2) 0.17061(8) 0.0264(4) Uani d . 1
H H8A 0.4326 0.3481 0.2101 0.032 Uiso calc R 1
H H8B 0.4028 0.2788 0.1504 0.032 Uiso calc R 1
H H8C 0.3089 0.4204 0.1665 0.032 Uiso calc R 1
C C9 0.7874(2) 0.03607(15) 0.09983(6) 0.0144(3) Uani d . 1
H H9 0.7207 -0.0125 0.1292 0.017 Uiso calc R 1
C C10 0.9682(2) -0.00839(15) 0.10467(6) 0.0145(3) Uani d . 1
C C11 1.0908(2) 0.04938(17) 0.07053(7) 0.0193(3) Uani d . 1
H H11 1.0605 0.1171 0.0435 0.023 Uiso calc R 1
C C12 1.2572(2) 0.00893(19) 0.07561(7) 0.0220(4) Uani d . 1
H H12 1.3404 0.0507 0.0528 0.026 Uiso calc R 1
C C13 1.3015(2) -0.09319(17) 0.11431(7) 0.0213(4) Uani d . 1
H H13 1.4149 -0.1214 0.1178 0.026 Uiso calc R 1
C C14 1.1802(2) -0.15318(17) 0.14761(7) 0.0190(3) Uani d . 1
H H14 1.2102 -0.2236 0.1736 0.023 Uiso calc R 1
C C15 1.0139(2) -0.11069(17) 0.14322(6) 0.0172(3) Uani d . 1
H H15 0.9314 -0.1514 0.1665 0.021 Uiso calc R 1
C C16 0.71075(19) 0.00504(17) 0.04329(6) 0.0148(3) Uani d . 1
C C17 0.6745(2) 0.10736(17) 0.00426(6) 0.0179(3) Uani d . 1
H H17 0.7001 0.2020 0.0121 0.021 Uiso calc R 1
C C18 0.6006(2) 0.07148(18) -0.04642(7) 0.0216(4) Uani d . 1
H H18 0.5763 0.1419 -0.0730 0.026 Uiso calc R 1
C C19 0.5624(2) -0.06661(18) -0.05814(7) 0.0226(4) Uani d . 1
H H19 0.5113 -0.0908 -0.0925 0.027 Uiso calc R 1
C C20 0.5995(2) -0.16921(18) -0.01916(7) 0.0218(4) Uani d . 1
H H20 0.5742 -0.2639 -0.0270 0.026 Uiso calc R 1
C C21 0.6734(2) -0.13365(18) 0.03119(7) 0.0191(3) Uani d . 1
H H21 0.6986 -0.2043 0.0576 0.023 Uiso calc R 1

loop_
_atom_site_aniso_label
_atom_site_aniso_U_11
_atom_site_aniso_U_22
_atom_site_aniso_U_33
_atom_site_aniso_U_12
_atom_site_aniso_U_13
_atom_site_aniso_U_23
S1 0.01872(19) 0.01659(19) 0.01968(19) 0.00454(16) 0.00005(16) 0.00079(15)
O1 0.0189(6) 0.0485(9) 0.0364(7) 0.0027(7) -0.0007(6) -0.0150(6)
O2 0.0307(7) 0.0215(6) 0.0215(6) -0.0076(5) -0.0034(5) 0.0058(5)
O3 0.0602(10) 0.0205(7) 0.0198(6) 0.0044(7) 0.0105(6) 0.0015(5)
O4 0.0195(6) 0.0128(5) 0.0147(5) -0.0003(4) 0.0027(4) -0.0018(4)
N1 0.0187(7) 0.0177(7) 0.0149(6) 0.0058(6) -0.0004(5) -0.0031(5)
C1 0.0225(9) 0.0260(9) 0.0187(7) 0.0062(7) -0.0055(7) -0.0045(7)
C2 0.0262(8) 0.0207(8) 0.0154(7) 0.0043(8) -0.0012(7) -0.0021(7)
C3 0.0226(8) 0.0171(8) 0.0139(7) 0.0069(7) 0.0039(6) -0.0001(6)
C4 0.0151(7) 0.0155(7) 0.0192(7) 0.0011(6) -0.0002(6) 0.0012(6)
C5 0.0169(7) 0.0169(7) 0.0126(7) 0.0025(6) 0.0003(6) -0.0005(6)
C6 0.0186(8) 0.0182(8) 0.0144(7) 0.0033(6) 0.0001(6) -0.0019(6)
C7 0.0252(9) 0.0252(9) 0.0210(8) 0.0026(8) -0.0066(7) 0.0001(7)
C8 0.0209(9) 0.0249(9) 0.0335(10) -0.0023(7) 0.0034(7) 0.0036(8)
C9 0.0170(7) 0.0104(7) 0.0159(7) -0.0006(6) -0.0010(6) -0.0004(6)
C10 0.0163(8) 0.0122(7) 0.0149(7) 0.0001(6) 0.0004(6) -0.0033(6)
C11 0.0216(9) 0.0183(8) 0.0180(7) -0.0015(7) 0.0008(6) 0.0016(6)
C12 0.0202(8) 0.0226(9) 0.0234(8) -0.0036(7) 0.0023(7) -0.0004(7)
C13 0.0165(8) 0.0244(9) 0.0231(8) 0.0029(7) -0.0025(7) -0.0051(7)
C14 0.0216(8) 0.0171(8) 0.0184(7) 0.0015(7) -0.0032(7) -0.0016(6)
C15 0.0205(8) 0.0163(8) 0.0149(7) -0.0018(6) -0.0019(6) -0.0012(6)
C16 0.0129(7) 0.0166(8) 0.0150(7) 0.0009(6) 0.0005(6) -0.0020(6)
C17 0.0194(7) 0.0158(8) 0.0184(7) 0.0014(7) -0.0010(6) -0.0006(6)
C18 0.0235(9) 0.0222(9) 0.0192(8) 0.0048(7) -0.0040(7) 0.0008(7)
C19 0.0235(8) 0.0260(9) 0.0182(7) 0.0036(8) -0.0050(7) -0.0058(7)
C20 0.0246(9) 0.0179(8) 0.0229(8) -0.0002(7) -0.0022(7) -0.0057(7)
C21 0.0221(8) 0.0182(8) 0.0171(7) 0.0022(7) 0.0000(6) 0.0000(6)

loop_
_atom_type_symbol
_atom_type_description
_atom_type_scat_dispersion_real
_atom_type_scat_dispersion_imag
_atom_type_scat_source
C C 0.0033 0.0016 'International Tables Vol C Tables 4.2.6.8 and 6.1.1.4'
H H 0.0000 0.0000 'International Tables Vol C Tables 4.2.6.8 and 6.1.1.4'
N N 0.0061 0.0033 'International Tables Vol C Tables 4.2.6.8 and 6.1.1.4'
O O 0.0106 0.0060 'International Tables Vol C Tables 4.2.6.8 and 6.1.1.4'
S S 0.1246 0.1234 'International Tables Vol C Tables 4.2.6.8 and 6.1.1.4'

loop_
_geom_angle_atom_site_label_1
_geom_angle_atom_site_label_2
_geom_angle_atom_site_label_3
_geom_angle
O2 S1 C3 104.72(8)
O2 S1 C4 106.26(7)
C3 S1 C4 89.42(7)
C6 O4 C9 117.35(12)
C1 N1 C5 122.90(14)
C1 N1 C3 92.55(13)
C5 N1 C3 117.60(13)
O1 C1 N1 129.88(16)
O1 C1 C2 137.80(18)
N1 C1 C2 92.16(14)
C1 C2 C3 85.15(12)
C1 C2 H2A 114.5
C3 C2 H2A 114.5
C1 C2 H2B 114.5
C3 C2 H2B 114.5
H2A C2 H2B 111.6
N1 C3 C2 88.69(13)
N1 C3 S1 103.84(10)
C2 C3 S1 114.50(11)
N1 C3 H3 115.4
C2 C3 H3 115.4
S1 C3 H3 115.4
C7 C4 C8 111.95(14)
C7 C4 C5 111.89(14)
C8 C4 C5 113.56(13)
C7 C4 S1 108.11(11)
C8 C4 S1 106.30(12)
C5 C4 S1 104.44(10)
N1 C5 C6 111.86(13)
N1 C5 C4 106.69(12)
C6 C5 C4 112.03(13)
N1 C5 H5 108.7
C6 C5 H5 108.7
C4 C5 H5 108.7
O3 C6 O4 125.07(15)
O3 C6 C5 125.50(15)
O4 C6 C5 109.41(13)
C4 C7 H7A 109.5
C4 C7 H7B 109.5
H7A C7 H7B 109.5
C4 C7 H7C 109.5
H7A C7 H7C 109.5
H7B C7 H7C 109.5
C4 C8 H8A 109.5
C4 C8 H8B 109.5
H8A C8 H8B 109.5
C4 C8 H8C 109.5
H8A C8 H8C 109.5
H8B C8 H8C 109.5
O4 C9 C10 108.70(13)
O4 C9 C16 107.76(12)
C10 C9 C16 113.53(13)
O4 C9 H9 108.9
C10 C9 H9 108.9
C16 C9 H9 108.9
C11 C10 C15 119.04(15)
C11 C10 C9 121.03(14)
C15 C10 C9 119.92(14)
C12 C11 C10 120.69(16)
C12 C11 H11 119.7
C10 C11 H11 119.7
C11 C12 C13 119.79(16)
C11 C12 H12 120.1
C13 C12 H12 120.1
C14 C13 C12 119.92(16)
C14 C13 H13 120.0
C12 C13 H13 120.0
C13 C14 C15 120.24(16)
C13 C14 H14 119.9
C15 C14 H14 119.9
C14 C15 C10 120.29(15)
C14 C15 H15 119.9
C10 C15 H15 119.9
C17 C16 C21 119.32(14)
C17 C16 C9 123.31(14)
C21 C16 C9 117.37(14)
C16 C17 C18 120.18(15)
C16 C17 H17 119.9
C18 C17 H17 119.9
C19 C18 C17 120.34(16)
C19 C18 H18 119.8
C17 C18 H18 119.8
C18 C19 C20 119.48(15)
C18 C19 H19 120.3
C20 C19 H19 120.3
C21 C20 C19 120.21(16)
C21 C20 H20 119.9
C19 C20 H20 119.9
C20 C21 C16 120.48(15)
C20 C21 H21 119.8
C16 C21 H21 119.8

loop_
_geom_bond_atom_site_label_1
_geom_bond_atom_site_label_2
_geom_bond_distance
S1 O2 1.4971(13)
S1 C3 1.8334(16)
S1 C4 1.8577(16)
O1 C1 1.196(2)
O3 C6 1.199(2)
O4 C6 1.3456(18)
O4 C9 1.4661(18)
N1 C1 1.403(2)
N1 C5 1.456(2)
N1 C3 1.475(2)
C1 C2 1.528(2)
C2 C3 1.547(2)
C2 H2A 0.9900
C2 H2B 0.9900
C3 H3 1.0000
C4 C7 1.528(2)
C4 C8 1.529(2)
C4 C5 1.561(2)
C5 C6 1.523(2)
C5 H5 1.0000
C7 H7A 0.9800
C7 H7B 0.9800
C7 H7C 0.9800
C8 H8A 0.9800
C8 H8B 0.9800
C8 H8C 0.9800
C9 C10 1.512(2)
C9 C16 1.520(2)
C9 H9 1.0000
C10 C11 1.393(2)
C10 C15 1.398(2)
C11 C12 1.392(2)
C11 H11 0.9500
C12 C13 1.396(2)
C12 H12 0.9500
C13 C14 1.383(2)
C13 H13 0.9500
C14 C15 1.395(2)
C14 H14 0.9500
C15 H15 0.9500
C16 C17 1.388(2)
C16 C21 1.395(2)
C17 C18 1.397(2)
C17 H17 0.9500
C18 C19 1.389(2)
C18 H18 0.9500
C19 C20 1.391(2)
C19 H19 0.9500
C20 C21 1.389(2)
C20 H20 0.9500
C21 H21 0.9500

loop_
_geom_hbond_atom_site_label_D
_geom_hbond_atom_site_label_H
_geom_hbond_atom_site_label_A
_geom_hbond_site_symmetry_A
_geom_hbond_distance_DH
_geom_hbond_distance_HA
_geom_hbond_distance_DA
_geom_hbond_angle_DHA
C8 H8C O1 1_455 0.98 2.44 3.320(2) 149.6
C15 H15 O2 1_545 0.95 2.40 3.160(2) 137.0
C21 H21 O2 1_545 0.95 2.48 3.323(2) 148.6

loop_
_geom_torsion_atom_site_label_1
_geom_torsion_atom_site_label_2
_geom_torsion_atom_site_label_3
_geom_torsion_atom_site_label_4
_geom_torsion
C5 N1 C1 O1 -41.0(3)
C3 N1 C1 O1 -166.5(2)
C5 N1 C1 C2 134.98(14)
C3 N1 C1 C2 9.45(13)
O1 C1 C2 C3 166.3(2)
N1 C1 C2 C3 -9.03(12)
C1 N1 C3 C2 -9.33(13)
C5 N1 C3 C2 -138.89(14)
C1 N1 C3 S1 105.60(12)
C5 N1 C3 S1 -23.96(17)
C1 C2 C3 N1 8.59(12)
C1 C2 C3 S1 -96.04(12)
O2 S1 C3 N1 -71.29(12)
C4 S1 C3 N1 35.39(12)
O2 S1 C3 C2 23.67(13)
C4 S1 C3 C2 130.34(12)
O2 S1 C4 C7 -52.81(13)
C3 S1 C4 C7 -157.98(12)
O2 S1 C4 C8 -173.16(11)
C3 S1 C4 C8 81.66(12)
O2 S1 C4 C5 66.48(11)
C3 S1 C4 C5 -38.69(11)
C1 N1 C5 C6 119.10(16)
C3 N1 C5 C6 -127.45(15)
C1 N1 C5 C4 -118.08(16)
C3 N1 C5 C4 -4.63(19)
C7 C4 C5 N1 147.38(13)
C8 C4 C5 N1 -84.69(16)
S1 C4 C5 N1 30.68(14)
C7 C4 C5 C6 -89.90(16)
C8 C4 C5 C6 38.03(18)
S1 C4 C5 C6 153.40(11)
C9 O4 C6 O3 -2.6(3)
C9 O4 C6 C5 178.73(13)
N1 C5 C6 O3 32.3(2)
C4 C5 C6 O3 -87.4(2)
N1 C5 C6 O4 -149.01(13)
C4 C5 C6 O4 91.25(16)
C6 O4 C9 C10 -98.07(16)
C6 O4 C9 C16 138.50(14)
O4 C9 C10 C11 -58.01(19)
C16 C9 C10 C11 61.91(19)
O4 C9 C10 C15 123.09(15)
C16 C9 C10 C15 -117.00(16)
C15 C10 C11 C12 -1.7(2)
C9 C10 C11 C12 179.36(15)
C10 C11 C12 C13 1.6(3)
C11 C12 C13 C14 -0.3(3)
C12 C13 C14 C15 -0.9(2)
C13 C14 C15 C10 0.8(2)
C11 C10 C15 C14 0.5(2)
C9 C10 C15 C14 179.43(14)
O4 C9 C16 C17 12.8(2)
C10 C9 C16 C17 -107.60(17)
O4 C9 C16 C21 -166.09(14)
C10 C9 C16 C21 73.47(18)
C21 C16 C17 C18 0.3(2)
C9 C16 C17 C18 -178.56(15)
C16 C17 C18 C19 0.2(3)
C17 C18 C19 C20 -0.5(3)
C18 C19 C20 C21 0.3(3)
C19 C20 C21 C16 0.2(3)
C17 C16 C21 C20 -0.5(2)
C9 C16 C21 C20 178.47(15)

loop_
_cod_related_entry_id
_cod_related_entry_database
_cod_related_entry_code
1 ChemSpider 9638068
